data_1540038
loop_
_publ_author_name
'Haas, A.'
'Kasprowski, J.'
'Pryka, M.'

_publ_section_title
;
 Synthese, Strukturen und Eigenschaften von Cl2 Te Se N2 S und (Se2 N2
 S)2(2+) (X S O3(-))2 (X= F, C F3)
;
_journal_name_full 'Chemische Berichte'
_journal_page_first 789
_journal_page_last 792
_journal_volume 125
_journal_year 1992
_chemical_formula_sum 'Cl2 N2 S Se Te'
_chemical_name_systematic '(Cl2 Te) S Se N2'
_space_group_IT_number 61
_symmetry_space_group_name_Hall '-P 2ac 2ab'
_symmetry_space_group_name_H-M 'P b c a'
_cell_angle_alpha 90
_cell_angle_beta 90
_cell_angle_gamma 90
_cell_formula_units_Z 8
_cell_length_a 8.432
_cell_length_b 7.939
_cell_length_c 19.974
_cell_volume 1337.092
_citation_journal_id_ASTM CHBEAM
_cod_data_source_file Haas_CHBEAM_1992_1528.cif
_cod_data_source_block Cl2N2S1Se1Te1
_cod_original_cell_volume 1337.093
_cod_original_formula_sum 'Cl2 N2 S1 Se1 Te1'
_cod_database_code 1540038

loop_
_symmetry_equiv_pos_as_xyz
x,y,z
-x+1/2,-y,z+1/2
x+1/2,-y+1/2,-z
-x,y+1/2,-z+1/2
-x,-y,-z
x-1/2,y,-z-1/2
-x-1/2,y-1/2,z
x,-y-1/2,z-1/2

loop_
_atom_site_label
_atom_site_type_symbol
_atom_site_fract_x
_atom_site_fract_y
_atom_site_fract_z
_atom_site_occupancy
_atom_site_U_iso_or_equiv
Cl2 Cl-1 0.9418 0.3305 0.5322 1 0.0
Se1 Se+4 0.9928 0.1763 0.7022 1 0.0
Te1 Te+4 0.8951 0.0691 0.5896 1 0.0
Cl1 Cl-1 0.8714 -0.2466 0.6491 1 0.0
N2 N-2 0.1988 0.1279 0.6849 1 0.0
N1 N-2 0.1193 0.0024 0.5686 1 0.0
S1 S-2 0.2517 0.0462 0.6194 1 0.0
